data_4063212
loop_
_publ_author_name
'Xinjian Lei'
'Maoyu Shang'
'Thomas P. Fehlner'

_publ_section_title
;
 Utilization of Transition-Metal Properties To Control Polyborane
 Formation. Synthesis of the arachno-Diiridahexaborane(12)
 2,5-{Cp*IrH}2B4H8 and Its Conversion to the nido-Diiridahexaborane(10)
 1,2-{Cp*Ir}2(-H)B4H7 (Cp* \\db 5-C5Me5)
;
_journal_name_full Organometallics
_journal_page_first 118
_journal_page_last 120
_journal_paper_doi 10.1021/om990816c
_journal_volume 19
_journal_year 2000
_chemical_formula_sum 'C20 H38 B4 Ir2'
_chemical_formula_weight 706.14
_chemical_name_systematic
;

{(C5Me5)Ir}2B4H8

;
_space_group_IT_number 14
_symmetry_cell_setting monoclinic
_symmetry_space_group_name_Hall '-P 2yn'
_symmetry_space_group_name_H-M 'P 1 21/n 1'
_atom_sites_solution_hydrogens
;

idealized with riding models for C5Me5 groups and other hydrogen atoms were

located form Difference Fourier map and refined with bond lengthen constraint

;
_atom_sites_solution_primary direct
_atom_sites_solution_secondary difmap
_audit_creation_method SHELXL-97
_cell_angle_alpha 90.00
_cell_angle_beta 93.448(15)
_cell_angle_gamma 90.00
_cell_formula_units_Z 4
_cell_length_a 8.3011(14)
_cell_length_b 19.742(3)
_cell_length_c 14.552(3)
_cell_measurement_reflns_used 25
_cell_measurement_temperature 293(2)
_cell_measurement_theta_max 32
_cell_measurement_theta_min 30
_cell_volume 2380.5(7)
_computing_cell_refinement 'CAD4-ARGUS (Enraf-Nonius, 1994)'
_computing_data_collection 'CAD4-ARGUS (Enraf-Nonius, 1994)'
_computing_data_reduction
;

chi90s (Boyle, 1997), xcad4 (Harms, 1997)

;
_computing_molecular_graphics 'ORTEP-III for Windows (Farrugia,1997)'
_computing_publication_material 'SHELXL-97 (Sheldrick, 1997)'
_computing_structure_refinement 'SHELXL-97 (Sheldrick, 1997)'
_computing_structure_solution 'SHELXS-97 (Sheldrick, 1990)'
_diffrn_ambient_temperature 293(2)
_diffrn_measured_fraction_theta_full 0.997
_diffrn_measured_fraction_theta_max 0.997
_diffrn_measurement_device_type 'Enraf-Nonius CAD4'
_diffrn_measurement_method \w/2\q
_diffrn_radiation_monochromator graphite
_diffrn_radiation_source 'fine-focus sealed tube'
_diffrn_radiation_type MoK\a
_diffrn_radiation_wavelength 0.71073
_diffrn_reflns_av_R_equivalents 0.0330
_diffrn_reflns_av_sigmaI/netI 0.0417
_diffrn_reflns_limit_h_max 9
_diffrn_reflns_limit_h_min -9
_diffrn_reflns_limit_k_max 23
_diffrn_reflns_limit_k_min 0
_diffrn_reflns_limit_l_max 17
_diffrn_reflns_limit_l_min 0
_diffrn_reflns_number 4345
_diffrn_reflns_theta_full 24.98
_diffrn_reflns_theta_max 24.98
_diffrn_reflns_theta_min 2.06
_diffrn_standards_decay_% '0.9051 - 1.0186'
_diffrn_standards_interval_count 200
_diffrn_standards_interval_time 120
_diffrn_standards_number 3
_exptl_absorpt_coefficient_mu 11.171
_exptl_absorpt_correction_T_max 0.9966
_exptl_absorpt_correction_T_min 0.8515
_exptl_absorpt_correction_type empirical
_exptl_crystal_colour yellow
_exptl_crystal_density_diffrn 1.970
_exptl_crystal_density_meas ?
_exptl_crystal_density_method .
_exptl_crystal_description plate
_exptl_crystal_F_000 1328
_exptl_crystal_size_max 0.38
_exptl_crystal_size_mid 0.12
_exptl_crystal_size_min 0.06
_refine_diff_density_max 2.072
_refine_diff_density_min -1.284
_refine_diff_density_rms 0.172
_refine_ls_extinction_method none
_refine_ls_goodness_of_fit_ref 1.118
_refine_ls_hydrogen_treatment mixed
_refine_ls_matrix_type full
_refine_ls_number_parameters 259
_refine_ls_number_reflns 4177
_refine_ls_number_restraints 12
_refine_ls_restrained_S_all 1.116
_refine_ls_R_factor_all 0.0551
_refine_ls_R_factor_gt 0.0382
_refine_ls_shift/su_max 0.000
_refine_ls_shift/su_mean 0.000
_refine_ls_structure_factor_coef Fsqd
_refine_ls_weighting_details 'calc w=1/[\s^2^(Fo^2^)+(0.0452P)^2^+6.7817P] where P=(Fo^2^+2Fc^2^)/3'
_refine_ls_weighting_scheme calc
_refine_ls_wR_factor_gt 0.0942
_refine_ls_wR_factor_ref 0.1007
_reflns_number_gt 3339
_reflns_number_total 4177
_reflns_threshold_expression >2sigma(I)
_cod_original_sg_symbol_H-M P2(1)/n
_cod_database_code 4063212

loop_
_symmetry_equiv_pos_as_xyz
'x, y, z'
'-x+1/2, y+1/2, -z+1/2'
'-x, -y, -z'
'x-1/2, -y-1/2, z-1/2'

loop_
_atom_site_label
_atom_site_type_symbol
_atom_site_fract_x
_atom_site_fract_y
_atom_site_fract_z
_atom_site_U_iso_or_equiv
_atom_site_adp_type
_atom_site_occupancy
_atom_site_symmetry_multiplicity
_atom_site_calc_flag
_atom_site_refinement_flags
Ir1 Ir 0.64436(4) 0.268998(19) 0.35019(2) 0.03261(13) Uani 1 1 d D
H8 H 0.745(6) 0.3358(9) 0.307(5) 0.039 Uiso 1 1 d D
Ir2 Ir 0.64377(5) 0.40733(2) 0.33614(3) 0.03808(13) Uani 1 1 d D
B1 B 0.4553(14) 0.3402(6) 0.3275(10) 0.047(3) Uani 1 1 d D
H1 H 0.348(8) 0.339(5) 0.280(6) 0.057 Uiso 1 1 d D
H5 H 0.365(9) 0.342(3) 0.406(4) 0.057 Uiso 1 1 d D
B2 B 0.4441(18) 0.2823(8) 0.4286(11) 0.063(4) Uani 1 1 d D
H2 H 0.355(10) 0.247(5) 0.453(7) 0.076 Uiso 1 1 d D
B3 B 0.6409(19) 0.2863(8) 0.4929(9) 0.060(4) Uani 1 1 d D
H3 H 0.683(13) 0.251(4) 0.548(6) 0.072 Uiso 1 1 d D
H6 H 0.487(4) 0.306(6) 0.517(4) 0.072 Uiso 1 1 d D
B4 B 0.7681(18) 0.3455(7) 0.4285(8) 0.051(3) Uani 1 1 d D
H4 H 0.896(4) 0.351(5) 0.451(7) 0.061 Uiso 1 1 d D
H7 H 0.729(10) 0.344(3) 0.521(2) 0.061 Uiso 1 1 d D
C1 C 0.8212(13) 0.1840(5) 0.3406(7) 0.046(3) Uani 1 1 d .
C2 C 0.8269(11) 0.2233(5) 0.2614(6) 0.037(2) Uani 1 1 d .
C3 C 0.6751(12) 0.2204(5) 0.2137(6) 0.040(2) Uani 1 1 d .
C4 C 0.5743(13) 0.1785(5) 0.2641(8) 0.046(3) Uani 1 1 d .
C5 C 0.6650(13) 0.1572(5) 0.3457(7) 0.047(3) Uani 1 1 d .
C6 C 0.9619(18) 0.1712(8) 0.4096(9) 0.091(5) Uani 1 1 d .
H6A H 1.0229 0.1331 0.3900 0.136 Uiso 1 1 calc R
H6B H 0.9220 0.1619 0.4689 0.136 Uiso 1 1 calc R
H6C H 1.0300 0.2105 0.4136 0.136 Uiso 1 1 calc R
C7 C 0.9791(13) 0.2574(6) 0.2290(10) 0.066(4) Uani 1 1 d .
H7A H 0.9491 0.2924 0.1856 0.099 Uiso 1 1 calc R
H7B H 1.0444 0.2243 0.2003 0.099 Uiso 1 1 calc R
H7C H 1.0392 0.2768 0.2810 0.099 Uiso 1 1 calc R
C8 C 0.6244(16) 0.2487(6) 0.1191(7) 0.061(3) Uani 1 1 d .
H8A H 0.5656 0.2901 0.1260 0.091 Uiso 1 1 calc R
H8B H 0.5571 0.2164 0.0858 0.091 Uiso 1 1 calc R
H8C H 0.7187 0.2576 0.0859 0.091 Uiso 1 1 calc R
C9 C 0.4042(16) 0.1586(7) 0.2346(12) 0.087(5) Uani 1 1 d .
H9A H 0.3515 0.1412 0.2866 0.130 Uiso 1 1 calc R
H9B H 0.4058 0.1244 0.1878 0.130 Uiso 1 1 calc R
H9C H 0.3467 0.1976 0.2106 0.130 Uiso 1 1 calc R
C10 C 0.602(2) 0.1088(7) 0.4166(10) 0.100(6) Uani 1 1 d .
H10A H 0.5962 0.0639 0.3915 0.150 Uiso 1 1 calc R
H10B H 0.4963 0.1230 0.4321 0.150 Uiso 1 1 calc R
H10C H 0.6735 0.1091 0.4709 0.150 Uiso 1 1 calc R
C11 C 0.8432(14) 0.4704(6) 0.2777(9) 0.062(3) Uani 1 1 d .
C12 C 0.7492(14) 0.5092(6) 0.3362(8) 0.052(3) Uani 1 1 d .
C13 C 0.5930(14) 0.5121(5) 0.2932(8) 0.053(3) Uani 1 1 d .
C14 C 0.5890(16) 0.4760(6) 0.2086(8) 0.060(3) Uani 1 1 d .
C15 C 0.7430(16) 0.4501(6) 0.1995(7) 0.056(3) Uani 1 1 d .
C16 C 1.0225(16) 0.4570(8) 0.2936(13) 0.109(6) Uani 1 1 d .
H16A H 1.0569 0.4264 0.2474 0.164 Uiso 1 1 calc R
H16B H 1.0435 0.4372 0.3534 0.164 Uiso 1 1 calc R
H16C H 1.0807 0.4988 0.2902 0.164 Uiso 1 1 calc R
C17 C 0.8086(19) 0.5482(7) 0.4202(10) 0.091(5) Uani 1 1 d .
H17A H 0.8659 0.5877 0.4018 0.136 Uiso 1 1 calc R
H17B H 0.8795 0.5201 0.4582 0.136 Uiso 1 1 calc R
H17C H 0.7184 0.5616 0.4542 0.136 Uiso 1 1 calc R
C18 C 0.4554(15) 0.5544(7) 0.3249(10) 0.072(4) Uani 1 1 d .
H18A H 0.3611 0.5469 0.2847 0.109 Uiso 1 1 calc R
H18B H 0.4845 0.6014 0.3237 0.109 Uiso 1 1 calc R
H18C H 0.4331 0.5416 0.3866 0.109 Uiso 1 1 calc R
C19 C 0.453(2) 0.4681(8) 0.1390(10) 0.103(6) Uani 1 1 d .
H19A H 0.4669 0.4982 0.0884 0.155 Uiso 1 1 calc R
H19B H 0.3533 0.4787 0.1664 0.155 Uiso 1 1 calc R
H19C H 0.4490 0.4222 0.1172 0.155 Uiso 1 1 calc R
C20 C 0.803(2) 0.4150(7) 0.1154(10) 0.099(6) Uani 1 1 d .
H20A H 0.7534 0.3712 0.1087 0.149 Uiso 1 1 calc R
H20B H 0.9181 0.4098 0.1227 0.149 Uiso 1 1 calc R
H20C H 0.7757 0.4417 0.0616 0.149 Uiso 1 1 calc R

loop_
_atom_site_aniso_label
_atom_site_aniso_U_11
_atom_site_aniso_U_22
_atom_site_aniso_U_33
_atom_site_aniso_U_23
_atom_site_aniso_U_13
_atom_site_aniso_U_12
Ir1 0.0376(2) 0.0298(2) 0.0313(2) -0.00091(16) 0.00906(15) 0.00102(17)
Ir2 0.0452(2) 0.0282(2) 0.0418(2) -0.00258(17) 0.00993(17) 0.00167(18)
B1 0.030(6) 0.040(7) 0.073(9) 0.006(6) 0.010(6) 0.011(5)
B2 0.063(9) 0.063(10) 0.069(9) 0.012(8) 0.039(7) 0.002(7)
B3 0.082(10) 0.065(10) 0.033(6) -0.002(6) 0.001(6) 0.000(8)
B4 0.071(9) 0.047(8) 0.034(6) -0.008(5) -0.007(6) 0.007(7)
C1 0.058(7) 0.038(6) 0.044(6) -0.002(5) 0.010(5) 0.008(5)
C2 0.041(6) 0.030(5) 0.041(5) -0.016(4) 0.008(4) 0.000(4)
C3 0.048(6) 0.041(6) 0.032(5) -0.008(4) 0.007(4) 0.011(5)
C4 0.051(6) 0.028(6) 0.060(7) -0.012(5) 0.016(5) 0.003(5)
C5 0.061(7) 0.041(6) 0.039(6) 0.002(5) 0.012(5) 0.005(5)
C6 0.087(10) 0.114(13) 0.068(9) -0.013(8) -0.028(8) 0.048(9)
C7 0.039(6) 0.061(8) 0.100(10) -0.015(7) 0.022(6) -0.002(6)
C8 0.088(9) 0.058(8) 0.036(6) 0.004(5) -0.003(6) 0.003(7)
C9 0.064(9) 0.070(10) 0.128(13) -0.043(9) 0.016(8) -0.025(7)
C10 0.194(18) 0.045(8) 0.065(9) 0.020(7) 0.033(10) 0.004(10)
C11 0.055(7) 0.049(8) 0.084(9) 0.014(6) 0.024(6) -0.005(6)
C12 0.055(7) 0.034(6) 0.067(7) -0.003(5) 0.010(6) -0.015(5)
C13 0.064(7) 0.026(6) 0.071(8) 0.004(5) 0.015(6) 0.006(5)
C14 0.088(9) 0.043(7) 0.048(6) 0.007(5) 0.011(6) -0.006(7)
C15 0.081(9) 0.047(7) 0.041(6) 0.002(5) 0.012(6) 0.001(7)
C16 0.059(9) 0.081(12) 0.192(19) 0.013(12) 0.045(10) -0.006(8)
C17 0.120(13) 0.062(9) 0.088(10) -0.026(8) -0.004(9) -0.025(9)
C18 0.061(8) 0.052(8) 0.104(11) 0.007(8) 0.006(7) 0.013(7)
C19 0.153(16) 0.066(11) 0.085(10) 0.015(8) -0.033(10) -0.005(10)
C20 0.144(15) 0.073(11) 0.089(11) -0.008(9) 0.071(10) -0.020(10)

loop_
_atom_type_symbol
_atom_type_description
_atom_type_scat_dispersion_real
_atom_type_scat_dispersion_imag
_atom_type_scat_source
C C 0.0033 0.0016 'International Tables Vol C Tables 4.2.6.8 and 6.1.1.4'
H H 0.0000 0.0000 'International Tables Vol C Tables 4.2.6.8 and 6.1.1.4'
B B 0.0013 0.0007 'International Tables Vol C Tables 4.2.6.8 and 6.1.1.4'
Ir Ir -1.4442 7.9887 'International Tables Vol C Tables 4.2.6.8 and 6.1.1.4'

loop_
_geom_angle_atom_site_label_1
_geom_angle_atom_site_label_2
_geom_angle_atom_site_label_3
_geom_angle
B2 Ir1 B3 51.9(6)
B2 Ir1 B1 52.8(6)
B3 Ir1 B1 89.6(6)
B2 Ir1 B4 89.6(6)
B3 Ir1 B4 52.4(6)
B1 Ir1 B4 86.6(5)
B2 Ir1 C5 102.0(5)
B3 Ir1 C5 101.3(5)
B1 Ir1 C5 135.6(5)
B4 Ir1 C5 133.6(4)
B2 Ir1 C3 132.6(5)
B3 Ir1 C3 162.7(5)
B1 Ir1 C3 105.6(5)
B4 Ir1 C3 134.9(5)
C5 Ir1 C3 62.1(4)
B2 Ir1 C4 102.6(5)
B3 Ir1 C4 131.5(5)
B1 Ir1 C4 106.1(5)
B4 Ir1 C4 166.1(5)
C5 Ir1 C4 37.4(4)
C3 Ir1 C4 36.8(4)
B2 Ir1 C2 162.6(5)
B3 Ir1 C2 133.1(5)
B1 Ir1 C2 134.3(5)
B4 Ir1 C2 105.9(5)
C5 Ir1 C2 61.6(4)
C3 Ir1 C2 36.5(3)
C4 Ir1 C2 61.2(3)
B2 Ir1 C1 132.4(5)
B3 Ir1 C1 103.3(5)
B1 Ir1 C1 165.9(5)
B4 Ir1 C1 105.6(5)
C5 Ir1 C1 36.8(4)
C3 Ir1 C1 60.8(4)
C4 Ir1 C1 61.1(4)
C2 Ir1 C1 36.2(3)
B2 Ir1 Ir2 85.2(4)
B3 Ir1 Ir2 85.0(4)
B1 Ir1 Ir2 47.8(3)
B4 Ir1 Ir2 47.8(3)
C5 Ir1 Ir2 172.4(3)
C3 Ir1 Ir2 111.2(3)
C4 Ir1 Ir2 139.0(3)
C2 Ir1 Ir2 110.9(2)
C1 Ir1 Ir2 137.8(3)
B2 Ir1 H8 121.8(9)
B3 Ir1 H8 106(3)
B1 Ir1 H8 78.6(16)
B4 Ir1 H8 54(3)
C5 Ir1 H8 136.2(8)
C3 Ir1 H8 85(2)
C4 Ir1 H8 122(2)
C2 Ir1 H8 74.7(9)
C1 Ir1 H8 102.8(11)
Ir2 Ir1 H8 36.6(7)
B4 Ir2 B1 90.4(6)
B4 Ir2 C12 111.1(5)
B1 Ir2 C12 153.7(4)
B4 Ir2 C13 146.0(5)
B1 Ir2 C13 117.4(5)
C12 Ir2 C13 37.4(4)
B4 Ir2 C11 102.8(5)
B1 Ir2 C11 154.2(5)
C12 Ir2 C11 36.8(4)
C13 Ir2 C11 60.6(4)
B4 Ir2 C14 160.0(5)
B1 Ir2 C14 102.5(5)
C12 Ir2 C14 61.5(4)
C13 Ir2 C14 36.5(4)
C11 Ir2 C14 59.6(5)
B4 Ir2 C15 125.4(5)
B1 Ir2 C15 119.0(5)
C12 Ir2 C15 60.8(4)
C13 Ir2 C15 59.5(4)
C11 Ir2 C15 35.8(4)
C14 Ir2 C15 34.6(4)
B4 Ir2 Ir1 50.1(4)
B1 Ir2 Ir1 50.0(3)
C12 Ir2 Ir1 156.3(3)
C13 Ir2 Ir1 163.9(3)
C11 Ir2 Ir1 125.1(3)
C14 Ir2 Ir1 129.9(3)
C15 Ir2 Ir1 114.9(3)
B4 Ir2 H8 56(3)
B1 Ir2 H8 80.5(16)
C12 Ir2 H8 123.8(12)
C13 Ir2 H8 142.9(15)
C11 Ir2 H8 88.9(8)
C14 Ir2 H8 111(2)
C15 Ir2 H8 83.4(16)
Ir1 Ir2 H8 36.4(7)
B2 B1 Ir2 114.9(9)
B2 B1 Ir1 62.8(6)
Ir2 B1 Ir1 82.2(4)
B2 B1 H1 114(5)
Ir2 B1 H1 130(5)
Ir1 B1 H1 131(5)
B2 B1 H5 47.6(10)
Ir2 B1 H5 112(4)
Ir1 B1 H5 108.8(16)
H1 B1 H5 93(6)
B3 B2 B1 106.9(9)
B3 B2 Ir1 64.6(6)
B1 B2 Ir1 64.4(5)
B3 B2 H5 119(4)
B1 B2 H5 48.2(10)
Ir1 B2 H5 111.0(17)
B3 B2 H2 118(6)
B1 B2 H2 135(6)
Ir1 B2 H2 132(7)
H5 B2 H2 108(7)
B3 B2 H6 49.1(11)
B1 B2 H6 120(5)
Ir1 B2 H6 112.2(19)
H5 B2 H6 91(5)
H2 B2 H6 93(7)
B2 B3 B4 106.5(9)
B2 B3 Ir1 63.6(6)
B4 B3 Ir1 64.2(5)
B2 B3 H3 125(6)
B4 B3 H3 127(6)
Ir1 B3 H3 126(6)
B2 B3 H6 48.7(11)
B4 B3 H6 120(5)
Ir1 B3 H6 110.9(18)
H3 B3 H6 105(7)
B2 B3 H7 128(4)
B4 B3 H7 48.4(10)
Ir1 B3 H7 112.5(13)
H3 B3 H7 100(7)
H6 B3 H7 100(5)
B3 B4 Ir2 115.1(9)
B3 B4 Ir1 63.4(6)
Ir2 B4 Ir1 82.1(4)
B3 B4 H4 119(6)
Ir2 B4 H4 125(6)
Ir1 B4 H4 131(6)
B3 B4 H7 48.0(10)
Ir2 B4 H7 120(4)
Ir1 B4 H7 111.3(14)
H4 B4 H7 90(6)
C2 C1 C5 109.3(9)
C2 C1 C6 125.3(11)
C5 C1 C6 125.4(11)
C2 C1 Ir1 71.9(6)
C5 C1 Ir1 70.6(6)
C6 C1 Ir1 124.4(8)
C1 C2 C3 108.2(9)
C1 C2 C7 124.7(10)
C3 C2 C7 126.8(10)
C1 C2 Ir1 71.9(6)
C3 C2 Ir1 71.5(5)
C7 C2 Ir1 126.8(7)
C2 C3 C4 108.1(9)
C2 C3 C8 128.6(10)
C4 C3 C8 123.0(10)
C2 C3 Ir1 71.9(5)
C4 C3 Ir1 71.8(5)
C8 C3 Ir1 127.3(7)
C3 C4 C5 107.7(9)
C3 C4 C9 125.5(11)
C5 C4 C9 126.8(11)
C3 C4 Ir1 71.4(6)
C5 C4 Ir1 70.3(6)
C9 C4 Ir1 125.1(8)
C1 C5 C4 106.7(9)
C1 C5 C10 128.8(11)
C4 C5 C10 124.1(11)
C1 C5 Ir1 72.6(6)
C4 C5 Ir1 72.2(6)
C10 C5 Ir1 125.1(8)
C1 C6 H6A 109.5
C1 C6 H6B 109.5
H6A C6 H6B 109.5
C1 C6 H6C 109.5
H6A C6 H6C 109.5
H6B C6 H6C 109.5
C2 C7 H7A 109.5
C2 C7 H7B 109.5
H7A C7 H7B 109.5
C2 C7 H7C 109.5
H7A C7 H7C 109.5
H7B C7 H7C 109.5
C3 C8 H8A 109.5
C3 C8 H8B 109.5
H8A C8 H8B 109.5
C3 C8 H8C 109.5
H8A C8 H8C 109.5
H8B C8 H8C 109.5
C4 C9 H9A 109.5
C4 C9 H9B 109.5
H9A C9 H9B 109.5
C4 C9 H9C 109.5
H9A C9 H9C 109.5
H9B C9 H9C 109.5
C5 C10 H10A 109.5
C5 C10 H10B 109.5
H10A C10 H10B 109.5
C5 C10 H10C 109.5
H10A C10 H10C 109.5
H10B C10 H10C 109.5
C12 C11 C15 108.4(10)
C12 C11 C16 125.1(13)
C15 C11 C16 126.4(13)
C12 C11 Ir2 68.3(6)
C15 C11 Ir2 75.0(7)
C16 C11 Ir2 125.2(9)
C13 C12 C11 106.3(10)
C13 C12 C17 126.2(11)
C11 C12 C17 126.9(12)
C13 C12 Ir2 71.3(6)
C11 C12 Ir2 74.8(7)
C17 C12 Ir2 125.6(9)
C12 C13 C14 109.8(10)
C12 C13 C18 125.5(11)
C14 C13 C18 124.3(12)
C12 C13 Ir2 71.3(6)
C14 C13 Ir2 76.6(7)
C18 C13 Ir2 124.7(8)
C15 C14 C13 107.0(11)
C15 C14 C19 124.4(12)
C13 C14 C19 128.5(13)
C15 C14 Ir2 74.0(7)
C13 C14 Ir2 66.8(6)
C19 C14 Ir2 126.1(9)
C14 C15 C11 108.4(10)
C14 C15 C20 126.4(12)
C11 C15 C20 124.6(13)
C14 C15 Ir2 71.4(7)
C11 C15 Ir2 69.2(6)
C20 C15 Ir2 131.8(9)
C11 C16 H16A 109.5
C11 C16 H16B 109.5
H16A C16 H16B 109.5
C11 C16 H16C 109.5
H16A C16 H16C 109.5
H16B C16 H16C 109.5
C12 C17 H17A 109.5
C12 C17 H17B 109.5
H17A C17 H17B 109.5
C12 C17 H17C 109.5
H17A C17 H17C 109.5
H17B C17 H17C 109.5
C13 C18 H18A 109.5
C13 C18 H18B 109.5
H18A C18 H18B 109.5
C13 C18 H18C 109.5
H18A C18 H18C 109.5
H18B C18 H18C 109.5
C14 C19 H19A 109.5
C14 C19 H19B 109.5
H19A C19 H19B 109.5
C14 C19 H19C 109.5
H19A C19 H19C 109.5
H19B C19 H19C 109.5
C15 C20 H20A 109.5
C15 C20 H20B 109.5
H20A C20 H20B 109.5
C15 C20 H20C 109.5
H20A C20 H20C 109.5
H20B C20 H20C 109.5

loop_
_geom_bond_atom_site_label_1
_geom_bond_atom_site_label_2
_geom_bond_distance
Ir1 B2 2.088(13)
Ir1 B3 2.106(13)
Ir1 B1 2.118(11)
Ir1 B4 2.120(13)
Ir1 C5 2.214(11)
Ir1 C3 2.234(9)
Ir1 C4 2.239(10)
Ir1 C2 2.240(9)
Ir1 C1 2.240(10)
Ir1 Ir2 2.7386(7)
Ir1 H8 1.70(2)
Ir2 B4 2.048(13)
Ir2 B1 2.049(13)
Ir2 C12 2.193(10)
Ir2 C13 2.194(11)
Ir2 C11 2.277(11)
Ir2 C14 2.322(11)
Ir2 C15 2.354(11)
Ir2 H8 1.71(2)
B1 B2 1.869(19)
B1 H1 1.10(2)
B1 H5 1.40(2)
B2 B3 1.83(2)
B2 H5 1.39(2)
B2 H2 1.09(2)
B2 H6 1.39(2)
B3 B4 1.87(2)
B3 H3 1.10(2)
B3 H6 1.40(2)
B3 H7 1.40(2)
B4 H4 1.10(2)
B4 H7 1.40(2)
C1 C2 1.393(14)
C1 C5 1.406(15)
C1 C6 1.515(15)
C2 C3 1.403(13)
C2 C7 1.531(14)
C3 C4 1.413(14)
C3 C8 1.522(13)
C4 C5 1.430(14)
C4 C9 1.502(16)
C5 C10 1.523(16)
C6 H6A 0.9600
C6 H6B 0.9600
C6 H6C 0.9600
C7 H7A 0.9600
C7 H7B 0.9600
C7 H7C 0.9600
C8 H8A 0.9600
C8 H8B 0.9600
C8 H8C 0.9600
C9 H9A 0.9600
C9 H9B 0.9600
C9 H9C 0.9600
C10 H10A 0.9600
C10 H10B 0.9600
C10 H10C 0.9600
C11 C12 1.414(16)
C11 C15 1.425(16)
C11 C16 1.516(17)
C12 C13 1.407(15)
C12 C17 1.502(16)
C13 C14 1.420(16)
C13 C18 1.509(15)
C14 C15 1.391(17)
C14 C19 1.482(18)
C15 C20 1.517(16)
C16 H16A 0.9600
C16 H16B 0.9600
C16 H16C 0.9600
C17 H17A 0.9600
C17 H17B 0.9600
C17 H17C 0.9600
C18 H18A 0.9600
C18 H18B 0.9600
C18 H18C 0.9600
C19 H19A 0.9600
C19 H19B 0.9600
C19 H19C 0.9600
C20 H20A 0.9600
C20 H20B 0.9600
C20 H20C 0.9600
